data_7129377
loop_
_publ_author_name
'Budy, Hendrik'
'Prey, Sven E.'
'Buch, Christoph D.'
'Bolte, Michael'
'Lerner, Hans-Wolfram'
'Wagner, Matthias'

_publ_section_title
;
 Nucleophilic borylation of fluorobenzenes with reduced arylboranes
;
_journal_name_full 'Chemical Communications'
_journal_paper_doi 10.1039/D1CC06225E
_journal_year 2021
_chemical_formula_moiety 'C46 H48 B2 F5, C16 H34 Na O5, C4 H8 O'
_chemical_formula_sum 'C66 H90 B2 F5 Na O6'
_chemical_formula_weight 1118.98
_space_group_crystal_system triclinic
_space_group_IT_number 2
_space_group_name_Hall '-P 1'
_space_group_name_H-M_alt 'P -1'
_atom_sites_solution_hydrogens geom
_atom_sites_solution_primary direct
_audit_creation_method SHELXL-2018/3
_audit_update_record
;
2021-11-02 deposited with the CCDC.	2021-11-29 downloaded from the CCDC.
;
_cell_angle_alpha 115.739(7)
_cell_angle_beta 93.230(7)
_cell_angle_gamma 112.736(6)
_cell_formula_units_Z 2
_cell_length_a 15.1329(12)
_cell_length_b 15.4312(14)
_cell_length_c 17.5943(16)
_cell_measurement_reflns_used 26178
_cell_measurement_temperature 173(2)
_cell_measurement_theta_max 24.94
_cell_measurement_theta_min 3.24
_cell_volume 3286.7(6)
_computing_cell_refinement 'X-Area (Stoe & Cie, 2001)'
_computing_data_collection 'X-Area (Stoe & Cie, 2001)'
_computing_data_reduction 'X-Area (Stoe & Cie, 2001)'
_computing_molecular_graphics 'XP in SHELXTL-Plus (Sheldrick, 2008)'
_computing_structure_refinement 'SHELXL-2018/3 (Sheldrick, 2018)'
_diffrn_ambient_temperature 173(2)
_diffrn_measured_fraction_theta_full 0.996
_diffrn_measured_fraction_theta_max 0.996
_diffrn_measurement_device_type 'STOE IPDS II two-circle-diffractometer'
_diffrn_measurement_method \w
_diffrn_radiation_type MoK\a
_diffrn_radiation_wavelength 0.71073
_diffrn_reflns_av_R_equivalents 0.0721
_diffrn_reflns_av_unetI/netI 0.0693
_diffrn_reflns_Laue_measured_fraction_full 0.996
_diffrn_reflns_Laue_measured_fraction_max 0.996
_diffrn_reflns_limit_h_max 18
_diffrn_reflns_limit_h_min -18
_diffrn_reflns_limit_k_max 18
_diffrn_reflns_limit_k_min -16
_diffrn_reflns_limit_l_max 20
_diffrn_reflns_limit_l_min -20
_diffrn_reflns_number 33613
_diffrn_reflns_point_group_measured_fraction_full 0.996
_diffrn_reflns_point_group_measured_fraction_max 0.996
_diffrn_reflns_theta_full 25.000
_diffrn_reflns_theta_max 25.027
_diffrn_reflns_theta_min 3.305
_diffrn_source 'Genix 3D I\mS microfocus X-ray source'
_exptl_absorpt_coefficient_mu 0.085
_exptl_absorpt_correction_T_max 1.000
_exptl_absorpt_correction_T_min 0.390
_exptl_absorpt_correction_type multi-scan
_exptl_absorpt_process_details 'X-Area (Stoe & Cie, 2001)'
_exptl_crystal_colour colourless
_exptl_crystal_density_diffrn 1.131
_exptl_crystal_description plate
_exptl_crystal_F_000 1200
_exptl_crystal_size_max 0.260
_exptl_crystal_size_mid 0.170
_exptl_crystal_size_min 0.110
_refine_diff_density_max 0.861
_refine_diff_density_min -0.507
_refine_diff_density_rms 0.085
_refine_ls_extinction_method none
_refine_ls_goodness_of_fit_ref 1.325
_refine_ls_hydrogen_treatment constr
_refine_ls_matrix_type full
_refine_ls_number_parameters 786
_refine_ls_number_reflns 11559
_refine_ls_number_restraints 164
_refine_ls_restrained_S_all 1.339
_refine_ls_R_factor_all 0.1913
_refine_ls_R_factor_gt 0.1204
_refine_ls_shift/su_max 0.000
_refine_ls_shift/su_mean 0.000
_refine_ls_structure_factor_coef Fsqd
_refine_ls_weighting_details 'w=1/[\s^2^(Fo^2^)+(0.1800P)^2^] where P=(Fo^2^+2Fc^2^)/3'
_refine_ls_weighting_scheme calc
_refine_ls_wR_factor_gt 0.3236
_refine_ls_wR_factor_ref 0.3775
_reflns_Friedel_coverage 0.000
_reflns_number_gt 5905
_reflns_number_total 11559
_reflns_threshold_expression 'I > 2\s(I)'
_cod_data_source_file d1cc06225e2.cif
_cod_data_source_block wa3071
_cod_original_cell_volume 3286.7(5)
_cod_database_code 7129377
_shelx_shelxl_version_number 2018/3
_platon_squeeze_void_probe_radius 1.20
_shelx_space_group_comment
; 
The symmetry employed for this shelxl refinement is uniquely defined 
by the following loop, which should always be used as a source of 
symmetry information in preference to the above space-group names. 
They are only intended as comments. 
;
_shelx_estimated_absorpt_t_min 0.978
_shelx_estimated_absorpt_t_max 0.991

loop_
_space_group_symop_operation_xyz
'x, y, z'
'-x, -y, -z'

loop_
_atom_site_label
_atom_site_type_symbol
_atom_site_fract_x
_atom_site_fract_y
_atom_site_fract_z
_atom_site_U_iso_or_equiv
_atom_site_adp_type
_atom_site_occupancy
_atom_site_site_symmetry_order
_atom_site_calc_flag
_atom_site_refinement_flags_posn
_atom_site_refinement_flags_adp
_atom_site_refinement_flags_occupancy
_atom_site_disorder_assembly
_atom_site_disorder_group
B1 B 0.3038(4) 0.5946(5) 0.3620(4) 0.0525(13) Uani 1 1 d . . . . .
B2 B 0.3013(4) 0.5851(5) 0.2025(4) 0.0561(13) Uani 1 1 d . . . . .
F1 F 0.33832(16) 0.5568(2) 0.27205(17) 0.0574(7) Uani 1 1 d . . . . .
C1 C 0.2518(3) 0.4903(4) 0.3719(3) 0.0548(11) Uani 1 1 d . . . . .
C2 C 0.3189(3) 0.4944(4) 0.4340(3) 0.0568(12) Uani 1 1 d . . . . .
C3 C 0.2923(4) 0.4124(5) 0.4543(4) 0.0711(14) Uani 1 1 d . . . . .
H3 H 0.339295 0.413924 0.493719 0.085 Uiso 1 1 calc R U . . .
C4 C 0.1968(4) 0.3279(4) 0.4168(4) 0.0725(15) Uani 1 1 d . . . . .
H4 H 0.178798 0.272829 0.432413 0.087 Uiso 1 1 calc R U . . .
C5 C 0.1272(4) 0.3206(4) 0.3581(4) 0.0693(14) Uani 1 1 d . . . . .
C6 C 0.1558(3) 0.4018(4) 0.3346(3) 0.0629(13) Uani 1 1 d . . . . .
H6 H 0.109180 0.396843 0.292559 0.076 Uiso 1 1 calc R U . . .
C7 C 0.0213(4) 0.2276(4) 0.3217(4) 0.0791(16) Uani 1 1 d . . . . .
C8 C -0.0299(5) 0.2368(6) 0.3962(5) 0.096(2) Uani 1 1 d . U . . .
H8A H 0.009762 0.236699 0.442130 0.144 Uiso 1 1 calc R U . . .
H8B H -0.035584 0.304222 0.420787 0.144 Uiso 1 1 calc R U . . .
H8C H -0.096423 0.175183 0.372975 0.144 Uiso 1 1 calc R U . . .
C9 C 0.0238(6) 0.1203(6) 0.2847(7) 0.142(3) Uani 1 1 d . U . . .
H9A H 0.067140 0.121507 0.329072 0.212 Uiso 1 1 calc R U . . .
H9B H -0.043580 0.062239 0.267824 0.212 Uiso 1 1 calc R U . . .
H9C H 0.049663 0.107565 0.233038 0.212 Uiso 1 1 calc R U . . .
C10 C -0.0445(5) 0.2284(7) 0.2552(6) 0.139(3) Uani 1 1 d . U . . .
H10A H -0.045161 0.298555 0.280530 0.209 Uiso 1 1 calc R U . . .
H10B H -0.019067 0.216225 0.203441 0.209 Uiso 1 1 calc R U . . .
H10C H -0.112310 0.170899 0.238227 0.209 Uiso 1 1 calc R U . . .
C11 C 0.4041(3) 0.6642(4) 0.4404(3) 0.0532(11) Uani 1 1 d . . . . .
C12 C 0.4108(3) 0.5992(4) 0.4747(3) 0.0587(12) Uani 1 1 d . . . . .
C13 C 0.4930(4) 0.6382(5) 0.5421(4) 0.0698(14) Uani 1 1 d . . . . .
H13 H 0.498383 0.593347 0.563867 0.084 Uiso 1 1 calc R U . . .
C14 C 0.5667(3) 0.7437(5) 0.5765(4) 0.0686(14) Uani 1 1 d . . . . .
H14 H 0.623199 0.769450 0.621437 0.082 Uiso 1 1 calc R U . . .
C15 C 0.5617(3) 0.8138(4) 0.5482(3) 0.0647(13) Uani 1 1 d . . . . .
C16 C 0.4794(3) 0.7698(4) 0.4767(3) 0.0585(12) Uani 1 1 d . . . . .
H16 H 0.475604 0.813575 0.453189 0.070 Uiso 1 1 calc R U . . .
C17 C 0.6432(3) 0.9300(5) 0.5899(4) 0.0707(15) Uani 1 1 d . . . . .
C18 C 0.6604(6) 0.9885(7) 0.6917(5) 0.092(3) Uani 0.765(15) 1 d . U P A 1
H18A H 0.598112 0.987064 0.705397 0.138 Uiso 0.765(15) 1 calc R U P A 1
H18B H 0.682250 0.951421 0.715914 0.138 Uiso 0.765(15) 1 calc R U P A 1
H18C H 0.711561 1.063739 0.717606 0.138 Uiso 0.765(15) 1 calc R U P A 1
C19 C 0.6141(6) 1.0009(7) 0.5633(7) 0.085(3) Uani 0.765(15) 1 d . U P A 1
H19A H 0.551108 0.997405 0.576422 0.128 Uiso 0.765(15) 1 calc R U P A 1
H19B H 0.666301 1.076025 0.596293 0.128 Uiso 0.765(15) 1 calc R U P A 1
H19C H 0.606462 0.974188 0.500401 0.128 Uiso 0.765(15) 1 calc R U P A 1
C20 C 0.7392(6) 0.9333(8) 0.5708(9) 0.100(4) Uani 0.765(15) 1 d . U P A 1
H20A H 0.790377 1.008719 0.598196 0.150 Uiso 0.765(15) 1 calc R U P A 1
H20B H 0.759979 0.895092 0.594369 0.150 Uiso 0.765(15) 1 calc R U P A 1
H20C H 0.730096 0.898315 0.507266 0.150 Uiso 0.765(15) 1 calc R U P A 1
C18' C 0.599(3) 0.995(3) 0.612(3) 0.104(11) Uani 0.235(15) 1 d . U P A 2
H18D H 0.649551 1.070693 0.639069 0.156 Uiso 0.235(15) 1 calc R U P A 2
H18E H 0.553355 0.976724 0.559341 0.156 Uiso 0.235(15) 1 calc R U P A 2
H18F H 0.561223 0.985257 0.653657 0.156 Uiso 0.235(15) 1 calc R U P A 2
C19' C 0.701(3) 0.929(3) 0.518(3) 0.119(13) Uani 0.235(15) 1 d . U P A 2
H19D H 0.730116 0.879663 0.506852 0.178 Uiso 0.235(15) 1 calc R U P A 2
H19E H 0.654693 0.905430 0.463423 0.178 Uiso 0.235(15) 1 calc R U P A 2
H19F H 0.754030 1.002394 0.538338 0.178 Uiso 0.235(15) 1 calc R U P A 2
C20' C 0.726(2) 0.950(3) 0.662(2) 0.110(12) Uani 0.235(15) 1 d . U P A 2
H20D H 0.750818 0.896622 0.636562 0.165 Uiso 0.235(15) 1 calc R U P A 2
H20E H 0.780662 1.022900 0.686602 0.165 Uiso 0.235(15) 1 calc R U P A 2
H20F H 0.697486 0.942534 0.709275 0.165 Uiso 0.235(15) 1 calc R U P A 2
C21 C 0.2489(3) 0.4738(4) 0.1108(3) 0.0569(12) Uani 1 1 d . . . . .
C22 C 0.3100(3) 0.4792(4) 0.0534(3) 0.0615(12) Uani 1 1 d . . . . .
C23 C 0.2815(4) 0.3921(5) -0.0306(4) 0.0734(15) Uani 1 1 d . . . . .
H23 H 0.322084 0.396367 -0.069344 0.088 Uiso 1 1 calc R U . . .
C24 C 0.1946(4) 0.3002(5) -0.0571(4) 0.0757(15) Uani 1 1 d . . . . .
H24 H 0.176034 0.241453 -0.114812 0.091 Uiso 1 1 calc R U . . .
C25 C 0.1330(4) 0.2895(4) -0.0035(4) 0.0681(14) Uani 1 1 d . . . . .
C26 C 0.1604(3) 0.3781(4) 0.0809(3) 0.0637(13) Uani 1 1 d . . . . .
H26 H 0.118236 0.373148 0.118344 0.076 Uiso 1 1 calc R U . . .
C27 C 0.0365(4) 0.1817(5) -0.0372(4) 0.0781(16) Uani 1 1 d . . . . .
C28 C -0.0249(5) 0.1487(6) -0.1229(5) 0.113(3) Uani 1 1 d . . . . .
H28A H 0.016129 0.147711 -0.164118 0.170 Uiso 1 1 calc R U . . .
H28B H -0.080474 0.076253 -0.146173 0.170 Uiso 1 1 calc R U . . .
H28C H -0.051003 0.200212 -0.115058 0.170 Uiso 1 1 calc R U . . .
C29 C 0.0667(6) 0.0937(6) -0.0490(6) 0.128(3) Uani 1 1 d . . . . .
H29A H 0.107281 0.114431 0.007130 0.193 Uiso 1 1 calc R U . . .
H29B H 0.006846 0.025162 -0.069417 0.193 Uiso 1 1 calc R U . . .
H29C H 0.105240 0.085125 -0.092286 0.193 Uiso 1 1 calc R U . . .
C30 C -0.0226(6) 0.1847(7) 0.0289(6) 0.143(4) Uani 1 1 d . . . . .
H30A H 0.020315 0.206743 0.084399 0.214 Uiso 1 1 calc R U . . .
H30B H -0.048671 0.236580 0.038272 0.214 Uiso 1 1 calc R U . . .
H30C H -0.078143 0.112622 0.007157 0.214 Uiso 1 1 calc R U . . .
C31 C 0.3987(3) 0.6519(4) 0.1803(3) 0.0589(12) Uani 1 1 d . . . . .
C32 C 0.3982(3) 0.5856(4) 0.0955(3) 0.0598(12) Uani 1 1 d . . . . .
C33 C 0.4773(4) 0.6241(5) 0.0608(4) 0.0758(15) Uani 1 1 d . . . . .
H33 H 0.477528 0.579206 0.003048 0.091 Uiso 1 1 calc R U . . .
C34 C 0.5532(4) 0.7264(5) 0.1112(4) 0.0787(16) Uani 1 1 d . . . . .
H34 H 0.606364 0.750915 0.087536 0.094 Uiso 1 1 calc R U . . .
C35 C 0.5561(3) 0.7969(4) 0.1964(4) 0.0641(13) Uani 1 1 d . . . . .
C36 C 0.4770(3) 0.7564(4) 0.2303(4) 0.0603(12) Uani 1 1 d . . . . .
H36 H 0.477089 0.801321 0.288144 0.072 Uiso 1 1 calc R U . . .
C37 C 0.6440(4) 0.9100(5) 0.2508(4) 0.0769(16) Uani 1 1 d . . . . .
C38 C 0.6161(5) 0.9885(6) 0.3193(5) 0.108(2) Uani 1 1 d . . . . .
H38A H 0.561376 0.992451 0.290749 0.162 Uiso 1 1 calc R U . . .
H38B H 0.595138 0.963740 0.360930 0.162 Uiso 1 1 calc R U . . .
H38C H 0.673776 1.060317 0.350533 0.162 Uiso 1 1 calc R U . . .
C39 C 0.6830(6) 0.9583(7) 0.1915(6) 0.133(3) Uani 1 1 d . . . . .
H39A H 0.702120 0.909892 0.145757 0.199 Uiso 1 1 calc R U . . .
H39B H 0.630485 0.966280 0.164178 0.199 Uiso 1 1 calc R U . . .
H39C H 0.740953 1.029275 0.226874 0.199 Uiso 1 1 calc R U . . .
C40 C 0.7284(5) 0.9006(7) 0.2910(8) 0.166(5) Uani 1 1 d . . . . .
H40A H 0.744290 0.849139 0.244748 0.249 Uiso 1 1 calc R U . . .
H40B H 0.787075 0.971551 0.322043 0.249 Uiso 1 1 calc R U . . .
H40C H 0.708437 0.874974 0.332440 0.249 Uiso 1 1 calc R U . . .
C41 C 0.2435(3) 0.6492(4) 0.3392(3) 0.0518(11) Uani 1 1 d . . . . .
C42 C 0.2416(3) 0.6434(4) 0.2567(3) 0.0504(11) Uani 1 1 d . . . . .
C43 C 0.1909(3) 0.6892(4) 0.2335(3) 0.0541(11) Uani 1 1 d . . . . .
C44 C 0.1412(3) 0.7387(4) 0.2864(3) 0.0603(12) Uani 1 1 d . . . . .
C45 C 0.1411(3) 0.7416(4) 0.3654(3) 0.0593(12) Uani 1 1 d . . . . .
C46 C 0.1927(3) 0.6985(4) 0.3916(3) 0.0539(11) Uani 1 1 d . . . . .
F43 F 0.1882(2) 0.6877(2) 0.15484(19) 0.0703(8) Uani 1 1 d . . . . .
F44 F 0.0920(2) 0.7821(3) 0.2612(2) 0.0781(9) Uani 1 1 d . . . . .
F45 F 0.0940(2) 0.7903(3) 0.4182(2) 0.0788(9) Uani 1 1 d . . . . .
F46 F 0.1925(2) 0.7054(2) 0.47121(18) 0.0704(8) Uani 1 1 d . . . . .
Na1 Na 0.7367(2) 0.3829(2) 0.22004(18) 0.1021(8) Uani 1 1 d . . . . .
O51 O 0.6711(8) 0.4972(8) 0.2498(6) 0.099(3) Uani 0.593(15) 1 d D U P B 1
C52 C 0.6263(14) 0.5319(14) 0.2039(9) 0.133(6) Uani 0.593(15) 1 d D U P B 1
H52A H 0.569715 0.468615 0.154099 0.159 Uiso 0.593(15) 1 calc R U P B 1
H52B H 0.675144 0.570413 0.180384 0.159 Uiso 0.593(15) 1 calc R U P B 1
C53 C 0.5913(12) 0.6036(12) 0.2634(10) 0.217(6) Uani 1 1 d D U . . .
H53A H 0.605046 0.665435 0.253435 0.260 Uiso 0.593(15) 1 calc R U P B 1
H53B H 0.518686 0.564359 0.254215 0.260 Uiso 0.593(15) 1 calc R U P B 1
H53C H 0.657566 0.660127 0.272201 0.260 Uiso 0.407(15) 1 calc R U P B 2
H53D H 0.540266 0.625256 0.252716 0.260 Uiso 0.407(15) 1 calc R U P B 2
C54 C 0.6426(17) 0.6400(17) 0.3483(9) 0.161(7) Uani 0.593(15) 1 d D U P B 1
H54A H 0.597391 0.609635 0.378568 0.193 Uiso 0.593(15) 1 calc R U P B 1
H54B H 0.674919 0.719895 0.383379 0.193 Uiso 0.593(15) 1 calc R U P B 1
C55 C 0.719(2) 0.599(2) 0.3340(14) 0.315(14) Uani 0.593(15) 1 d D U P B 1
H55A H 0.780404 0.651190 0.331294 0.378 Uiso 0.593(15) 1 calc R U P B 1
H55B H 0.735942 0.585419 0.381776 0.378 Uiso 0.593(15) 1 calc R U P B 1
O51' O 0.6080(15) 0.4577(13) 0.2307(10) 0.122(5) Uani 0.407(15) 1 d . U P B 2
C52' C 0.571(4) 0.498(2) 0.1895(14) 0.233(14) Uani 0.407(15) 1 d D U P B 2
H52C H 0.499048 0.452114 0.160615 0.279 Uiso 0.407(15) 1 calc R U P B 2
H52D H 0.606531 0.506981 0.145665 0.279 Uiso 0.407(15) 1 calc R U P B 2
C54' C 0.588(2) 0.5891(19) 0.3356(12) 0.124(7) Uani 0.407(15) 1 d D U P B 2
H54C H 0.518234 0.556804 0.338060 0.149 Uiso 0.407(15) 1 calc R U P B 2
H54D H 0.626037 0.659392 0.390111 0.149 Uiso 0.407(15) 1 calc R U P B 2
C55' C 0.6315(14) 0.5170(15) 0.3267(11) 0.100(6) Uani 0.407(15) 1 d D U P B 2
H55C H 0.598890 0.468951 0.350576 0.120 Uiso 0.407(15) 1 calc R U P B 2
H55D H 0.704099 0.557159 0.354531 0.120 Uiso 0.407(15) 1 calc R U P B 2
O61 O 0.6737(4) 0.2369(5) 0.0793(3) 0.1251(18) Uani 1 1 d . . . . .
C62 C 0.6920(8) 0.1460(8) 0.0413(7) 0.134(3) Uani 1 1 d . . . . .
H62A H 0.645396 0.086714 0.049449 0.161 Uiso 1 1 calc R U . . .
H62B H 0.761092 0.165092 0.067202 0.161 Uiso 1 1 calc R U . . .
C63 C 0.6746(13) 0.1139(12) -0.0552(8) 0.212(7) Uani 1 1 d . . . . .
H63A H 0.738894 0.134774 -0.070173 0.254 Uiso 1 1 calc R U . . .
H63B H 0.633594 0.034685 -0.092234 0.254 Uiso 1 1 calc R U . . .
C64 C 0.6262(9) 0.1669(11) -0.0692(7) 0.159(4) Uani 1 1 d . . . . .
H64A H 0.558667 0.114238 -0.109081 0.190 Uiso 1 1 calc R U . . .
H64B H 0.663390 0.208980 -0.096219 0.190 Uiso 1 1 calc R U . . .
C65 C 0.6204(8) 0.2356(10) 0.0115(7) 0.154(4) Uani 1 1 d . . . . .
H65A H 0.647147 0.309699 0.020035 0.185 Uiso 1 1 calc R U . . .
H65B H 0.549798 0.211354 0.012544 0.185 Uiso 1 1 calc R U . . .
O71 O 0.8678(4) 0.4858(5) 0.1884(4) 0.1196(17) Uani 1 1 d D . . . .
C72 C 0.8576(6) 0.5427(8) 0.1465(6) 0.123(3) Uani 1 1 d D . . . .
H72A H 0.883888 0.620343 0.189913 0.148 Uiso 1 1 calc R U . . .
H72B H 0.786483 0.513937 0.118268 0.148 Uiso 1 1 calc R U . . .
C73 C 0.9147(6) 0.5287(7) 0.0790(5) 0.116(3) Uani 1 1 d D . . . .
H73A H 0.873670 0.506513 0.021910 0.140 Uiso 1 1 calc R U . . .
H73B H 0.975827 0.596629 0.097629 0.140 Uiso 1 1 calc R U . . .
C74 C 0.9391(6) 0.4448(7) 0.0732(5) 0.108(2) Uani 1 1 d D . . . .
H74A H 1.004557 0.457310 0.060822 0.130 Uiso 1 1 calc R U . . .
H74B H 0.888046 0.373042 0.025946 0.130 Uiso 1 1 calc R U . . .
C75 C 0.9416(5) 0.4502(6) 0.1604(5) 0.097(2) Uani 1 1 d D . . . .
H75A H 0.923837 0.378356 0.154658 0.116 Uiso 1 1 calc R U . . .
H75B H 1.008277 0.502566 0.202071 0.116 Uiso 1 1 calc R U . . .
O81 O 0.6508(3) 0.2880(4) 0.2864(4) 0.1114(15) Uani 1 1 d . . . . .
O82 O 0.8480(4) 0.4209(4) 0.3408(3) 0.1095(15) Uani 1 1 d . . . . .
C81 C 0.5578(6) 0.1911(7) 0.2391(6) 0.128(3) Uani 1 1 d . . . . .
H81A H 0.520997 0.196305 0.194970 0.193 Uiso 1 1 calc R U . . .
H81B H 0.570719 0.128525 0.210203 0.193 Uiso 1 1 calc R U . . .
H81C H 0.518407 0.182569 0.280015 0.193 Uiso 1 1 calc R U . . .
C82 C 0.7105(6) 0.2908(7) 0.3515(5) 0.103(2) Uani 1 1 d . . . . .
H82A H 0.731718 0.233623 0.324641 0.124 Uiso 1 1 calc R U . . .
H82B H 0.672191 0.277111 0.392287 0.124 Uiso 1 1 calc R U . . .
C83 C 0.7958(6) 0.3941(7) 0.3984(5) 0.098(2) Uani 1 1 d . . . . .
H83A H 0.840759 0.393733 0.441142 0.118 Uiso 1 1 calc R U . . .
H83B H 0.774603 0.449920 0.431324 0.118 Uiso 1 1 calc R U . . .
C84 C 0.9393(7) 0.5194(7) 0.3877(6) 0.147(4) Uani 1 1 d . . . . .
H84A H 0.972997 0.535027 0.345893 0.221 Uiso 1 1 calc R U . . .
H84B H 0.924879 0.578912 0.423952 0.221 Uiso 1 1 calc R U . . .
H84C H 0.982374 0.511416 0.425237 0.221 Uiso 1 1 calc R U . . .
O91 O 0.7267(10) -0.1163(9) -0.1294(10) 0.250(5) Uani 1 1 d D . . . .
C92 C 0.7379(13) -0.2003(17) -0.1925(10) 0.277(12) Uani 1 1 d D . . . .
H92A H 0.807020 -0.189218 -0.178093 0.333 Uiso 1 1 calc R U . . .
H92B H 0.722767 -0.206032 -0.250434 0.333 Uiso 1 1 calc R U . . .
C93 C 0.6671(17) -0.2994(10) -0.1935(10) 0.262(10) Uani 1 1 d D . . . .
H93A H 0.696374 -0.349260 -0.202440 0.315 Uiso 1 1 calc R U . . .
H93B H 0.604494 -0.337615 -0.240185 0.315 Uiso 1 1 calc R U . . .
C94 C 0.6491(9) -0.2574(10) -0.1045(8) 0.170(4) Uani 1 1 d D . . . .
H94A H 0.578238 -0.296783 -0.107914 0.204 Uiso 1 1 calc R U . . .
H94B H 0.690686 -0.264228 -0.064052 0.204 Uiso 1 1 calc R U . . .
C95 C 0.6778(10) -0.1425(10) -0.0755(7) 0.165(4) Uani 1 1 d D . . . .
H95A H 0.617708 -0.131288 -0.077082 0.199 Uiso 1 1 calc R U . . .
H95B H 0.720950 -0.096203 -0.014586 0.199 Uiso 1 1 calc R U . . .

loop_
_atom_site_aniso_label
_atom_site_aniso_U_11
_atom_site_aniso_U_22
_atom_site_aniso_U_33
_atom_site_aniso_U_23
_atom_site_aniso_U_13
_atom_site_aniso_U_12
B1 0.041(2) 0.061(3) 0.055(3) 0.031(3) 0.019(2) 0.019(2)
B2 0.043(3) 0.062(4) 0.064(4) 0.038(3) 0.017(2) 0.016(3)
F1 0.0421(13) 0.0658(17) 0.0625(16) 0.0352(14) 0.0155(11) 0.0189(12)
C1 0.039(2) 0.056(3) 0.061(3) 0.030(2) 0.019(2) 0.013(2)
C2 0.043(2) 0.058(3) 0.067(3) 0.035(3) 0.014(2) 0.016(2)
C3 0.061(3) 0.077(4) 0.090(4) 0.054(3) 0.022(3) 0.030(3)
C4 0.065(3) 0.061(3) 0.097(4) 0.051(3) 0.031(3) 0.021(3)
C5 0.056(3) 0.056(3) 0.071(4) 0.027(3) 0.025(3) 0.007(2)
C6 0.046(2) 0.065(3) 0.066(3) 0.033(3) 0.018(2) 0.015(2)
C7 0.065(3) 0.056(3) 0.081(4) 0.028(3) 0.028(3) 0.000(3)
C8 0.070(3) 0.088(4) 0.107(5) 0.045(4) 0.042(3) 0.015(3)
C9 0.106(5) 0.066(5) 0.182(8) 0.023(5) 0.057(6) 0.016(4)
C10 0.074(4) 0.137(7) 0.129(6) 0.081(6) -0.014(4) -0.037(4)
C11 0.034(2) 0.059(3) 0.063(3) 0.033(3) 0.016(2) 0.015(2)
C12 0.039(2) 0.064(3) 0.068(3) 0.035(3) 0.013(2) 0.017(2)
C13 0.049(3) 0.088(4) 0.081(4) 0.054(3) 0.014(2) 0.026(3)
C14 0.043(2) 0.080(4) 0.071(3) 0.041(3) 0.004(2) 0.015(3)
C15 0.034(2) 0.071(3) 0.068(3) 0.033(3) 0.009(2) 0.007(2)
C16 0.039(2) 0.065(3) 0.065(3) 0.037(3) 0.009(2) 0.012(2)
C17 0.044(3) 0.071(4) 0.072(4) 0.033(3) 0.007(2) 0.008(3)
C18 0.074(5) 0.083(6) 0.075(6) 0.029(5) 0.010(4) 0.009(4)
C19 0.061(4) 0.072(5) 0.093(7) 0.044(5) 0.001(4) 0.001(4)
C20 0.051(4) 0.085(6) 0.126(9) 0.040(6) 0.029(5) 0.009(4)
C18' 0.098(17) 0.092(17) 0.12(2) 0.057(15) 0.023(14) 0.036(13)
C19' 0.11(2) 0.099(18) 0.107(18) 0.060(14) 0.056(15) -0.002(12)
C20' 0.075(16) 0.116(19) 0.099(18) 0.041(14) -0.013(12) 0.025(13)
C21 0.051(2) 0.058(3) 0.056(3) 0.030(3) 0.014(2) 0.017(2)
C22 0.054(3) 0.061(3) 0.066(3) 0.033(3) 0.021(2) 0.021(2)
C23 0.071(3) 0.069(4) 0.065(4) 0.027(3) 0.030(3) 0.023(3)
C24 0.076(3) 0.066(4) 0.061(3) 0.024(3) 0.021(3) 0.019(3)
C25 0.058(3) 0.063(3) 0.063(3) 0.029(3) 0.013(2) 0.013(3)
C26 0.050(3) 0.062(3) 0.058(3) 0.025(3) 0.013(2) 0.012(2)
C27 0.078(4) 0.057(3) 0.064(4) 0.021(3) 0.016(3) 0.009(3)
C28 0.090(4) 0.092(5) 0.112(6) 0.059(5) -0.026(4) -0.003(4)
C29 0.122(6) 0.075(5) 0.146(7) 0.065(5) -0.013(5) 0.002(4)
C30 0.104(5) 0.090(5) 0.119(6) 0.019(5) 0.046(5) -0.025(4)
C31 0.047(2) 0.063(3) 0.069(3) 0.039(3) 0.020(2) 0.019(2)
C32 0.046(2) 0.062(3) 0.071(3) 0.037(3) 0.024(2) 0.018(2)
C33 0.068(3) 0.081(4) 0.081(4) 0.046(3) 0.037(3) 0.027(3)
C34 0.053(3) 0.081(4) 0.092(4) 0.050(4) 0.029(3) 0.012(3)
C35 0.043(2) 0.070(3) 0.083(4) 0.047(3) 0.024(2) 0.018(2)
C36 0.040(2) 0.065(3) 0.072(3) 0.040(3) 0.020(2) 0.013(2)
C37 0.046(3) 0.074(4) 0.096(4) 0.049(4) 0.017(3) 0.005(3)
C38 0.074(4) 0.081(5) 0.126(6) 0.041(4) 0.039(4) 0.006(3)
C39 0.118(6) 0.101(6) 0.136(7) 0.071(5) 0.049(5) -0.006(5)
C40 0.067(4) 0.098(6) 0.258(13) 0.071(7) -0.052(6) 0.002(4)
C41 0.034(2) 0.049(3) 0.056(3) 0.024(2) 0.0059(19) 0.0063(19)
C42 0.034(2) 0.050(3) 0.051(3) 0.025(2) 0.0052(18) 0.0037(19)
C43 0.041(2) 0.057(3) 0.054(3) 0.031(2) 0.007(2) 0.009(2)
C44 0.043(2) 0.067(3) 0.065(3) 0.034(3) 0.007(2) 0.018(2)
C45 0.047(2) 0.060(3) 0.065(3) 0.028(3) 0.018(2) 0.022(2)
C46 0.042(2) 0.053(3) 0.052(3) 0.024(2) 0.011(2) 0.011(2)
F43 0.0616(16) 0.084(2) 0.0642(18) 0.0437(16) 0.0130(13) 0.0251(15)
F44 0.0695(18) 0.093(2) 0.086(2) 0.0522(19) 0.0179(15) 0.0424(18)
F45 0.0740(18) 0.097(2) 0.084(2) 0.0479(19) 0.0348(16) 0.0504(19)
F46 0.0692(17) 0.090(2) 0.0589(18) 0.0410(16) 0.0283(14) 0.0364(16)
Na1 0.0996(18) 0.113(2) 0.0943(18) 0.0643(17) 0.0287(14) 0.0336(16)
O51 0.099(3) 0.100(3) 0.099(3) 0.0488(18) 0.0277(13) 0.0459(17)
C52 0.133(6) 0.133(6) 0.132(6) 0.066(3) 0.0364(18) 0.060(3)
C53 0.217(6) 0.216(6) 0.217(6) 0.107(3) 0.0574(18) 0.100(3)
C54 0.161(7) 0.160(7) 0.160(7) 0.079(4) 0.044(2) 0.074(3)
C55 0.315(14) 0.315(14) 0.315(14) 0.156(7) 0.085(4) 0.144(7)
O51' 0.123(5) 0.122(5) 0.122(5) 0.061(3) 0.0325(17) 0.055(3)
C52' 0.233(14) 0.233(14) 0.233(14) 0.115(7) 0.063(4) 0.106(7)
C54' 0.124(7) 0.125(7) 0.124(7) 0.061(4) 0.034(2) 0.057(3)
C55' 0.101(6) 0.100(6) 0.100(6) 0.050(3) 0.0279(19) 0.046(3)
O61 0.135(4) 0.141(5) 0.092(4) 0.055(4) 0.019(3) 0.060(4)
C62 0.152(8) 0.115(7) 0.131(8) 0.053(6) 0.028(6) 0.067(6)
C63 0.298(17) 0.204(13) 0.107(8) 0.016(8) 0.007(9) 0.167(14)
C64 0.154(9) 0.209(12) 0.127(9) 0.085(9) 0.028(7) 0.095(9)
C65 0.168(9) 0.184(10) 0.096(7) 0.035(6) 0.002(6) 0.113(9)
O71 0.123(4) 0.146(5) 0.129(4) 0.097(4) 0.060(3) 0.061(4)
C72 0.109(5) 0.157(8) 0.169(8) 0.126(7) 0.068(6) 0.065(6)
C73 0.091(5) 0.142(7) 0.107(6) 0.080(6) 0.026(4) 0.023(5)
C74 0.101(5) 0.127(6) 0.101(5) 0.073(5) 0.031(4) 0.037(5)
C75 0.087(4) 0.100(5) 0.105(5) 0.062(4) 0.033(4) 0.030(4)
O81 0.082(3) 0.127(4) 0.116(4) 0.072(3) 0.024(3) 0.026(3)
O82 0.109(3) 0.109(4) 0.087(3) 0.056(3) 0.021(3) 0.020(3)
C81 0.088(5) 0.122(7) 0.179(9) 0.094(7) 0.045(5) 0.028(5)
C82 0.106(5) 0.127(7) 0.116(6) 0.087(5) 0.052(5) 0.056(5)
C83 0.109(5) 0.122(6) 0.095(5) 0.076(5) 0.045(4) 0.054(5)
C84 0.124(7) 0.117(7) 0.098(6) 0.046(5) -0.007(5) -0.025(5)
O91 0.303(14) 0.252(12) 0.280(15) 0.185(12) 0.130(12) 0.137(11)
C92 0.31(2) 0.46(4) 0.174(15) 0.16(2) 0.158(16) 0.26(3)
C93 0.42(3) 0.222(18) 0.26(2) 0.127(15) 0.22(2) 0.23(2)
C94 0.204(11) 0.190(12) 0.171(11) 0.136(10) 0.071(9) 0.084(10)
C95 0.201(12) 0.180(12) 0.146(9) 0.069(9) 0.075(9) 0.126(10)

loop_
_atom_type_symbol
_atom_type_description
_atom_type_scat_dispersion_real
_atom_type_scat_dispersion_imag
_atom_type_scat_source
C C 0.0033 0.0016 'International Tables Vol C Tables 4.2.6.8 and 6.1.1.4'
H H 0.0000 0.0000 'International Tables Vol C Tables 4.2.6.8 and 6.1.1.4'
B B 0.0013 0.0007 'International Tables Vol C Tables 4.2.6.8 and 6.1.1.4'
F F 0.0171 0.0103 'International Tables Vol C Tables 4.2.6.8 and 6.1.1.4'
O O 0.0106 0.0060 'International Tables Vol C Tables 4.2.6.8 and 6.1.1.4'
Na Na 0.0362 0.0249 'International Tables Vol C Tables 4.2.6.8 and 6.1.1.4'

loop_
_geom_angle_atom_site_label_1
_geom_angle_atom_site_label_2
_geom_angle_atom_site_label_3
_geom_angle
_geom_angle_site_symmetry_1
_geom_angle_site_symmetry_3
_geom_angle_publ_flag
C1 B1 C41 122.8(4) . . ?
C1 B1 C11 100.9(4) . . ?
C41 B1 C11 122.1(4) . . ?
C1 B1 F1 106.6(4) . . ?
C41 B1 F1 96.6(3) . . ?
C11 B1 F1 105.7(3) . . ?
C42 B2 C21 123.1(4) . . ?
C42 B2 F1 97.8(3) . . ?
C21 B2 F1 106.2(4) . . ?
C42 B2 C31 120.5(4) . . ?
C21 B2 C31 100.4(4) . . ?
F1 B2 C31 107.6(3) . . ?
B2 F1 B1 116.1(3) . . ?
C6 C1 C2 117.3(4) . . ?
C6 C1 B1 133.4(4) . . ?
C2 C1 B1 109.2(4) . . ?
C3 C2 C1 121.0(4) . . ?
C3 C2 C12 128.9(5) . . ?
C1 C2 C12 109.9(4) . . ?
C4 C3 C2 119.5(5) . . ?
C4 C3 H3 120.3 . . ?
C2 C3 H3 120.3 . . ?
C5 C4 C3 122.4(5) . . ?
C5 C4 H4 118.8 . . ?
C3 C4 H4 118.8 . . ?
C4 C5 C6 117.9(5) . . ?
C4 C5 C7 120.1(5) . . ?
C6 C5 C7 122.0(5) . . ?
C1 C6 C5 121.8(5) . . ?
C1 C6 H6 119.1 . . ?
C5 C6 H6 119.1 . . ?
C10 C7 C9 110.8(7) . . ?
C10 C7 C5 113.5(5) . . ?
C9 C7 C5 110.2(5) . . ?
C10 C7 C8 105.4(6) . . ?
C9 C7 C8 106.6(6) . . ?
C5 C7 C8 109.9(5) . . ?
C7 C8 H8A 109.5 . . ?
C7 C8 H8B 109.5 . . ?
H8A C8 H8B 109.5 . . ?
C7 C8 H8C 109.5 . . ?
H8A C8 H8C 109.5 . . ?
H8B C8 H8C 109.5 . . ?
C7 C9 H9A 109.5 . . ?
C7 C9 H9B 109.5 . . ?
H9A C9 H9B 109.5 . . ?
C7 C9 H9C 109.5 . . ?
H9A C9 H9C 109.5 . . ?
H9B C9 H9C 109.5 . . ?
C7 C10 H10A 109.5 . . ?
C7 C10 H10B 109.5 . . ?
H10A C10 H10B 109.5 . . ?
C7 C10 H10C 109.5 . . ?
H10A C10 H10C 109.5 . . ?
H10B C10 H10C 109.5 . . ?
C16 C11 C12 118.8(4) . . ?
C16 C11 B1 132.7(4) . . ?
C12 C11 B1 108.5(4) . . ?
C13 C12 C11 120.9(5) . . ?
C13 C12 C2 128.3(5) . . ?
C11 C12 C2 110.6(4) . . ?
C14 C13 C12 118.6(5) . . ?
C14 C13 H13 120.7 . . ?
C12 C13 H13 120.7 . . ?
C13 C14 C15 123.1(5) . . ?
C13 C14 H14 118.5 . . ?
C15 C14 H14 118.5 . . ?
C14 C15 C16 116.6(5) . . ?
C14 C15 C17 121.1(4) . . ?
C16 C15 C17 122.2(5) . . ?
C11 C16 C15 121.8(4) . . ?
C11 C16 H16 119.1 . . ?
C15 C16 H16 119.1 . . ?
C18' C17 C15 107.6(16) . . ?
C20 C17 C15 111.0(6) . . ?
C20 C17 C19 111.0(7) . . ?
C15 C17 C19 113.1(5) . . ?
C20 C17 C18 108.4(7) . . ?
C15 C17 C18 110.2(5) . . ?
C19 C17 C18 102.7(7) . . ?
C18' C17 C19' 116(2) . . ?
C15 C17 C19' 103.8(14) . . ?
C18' C17 C20' 119(2) . . ?
C15 C17 C20' 109.1(14) . . ?
C19' C17 C20' 100(2) . . ?
C17 C18 H18A 109.5 . . ?
C17 C18 H18B 109.5 . . ?
H18A C18 H18B 109.5 . . ?
C17 C18 H18C 109.5 . . ?
H18A C18 H18C 109.5 . . ?
H18B C18 H18C 109.5 . . ?
C17 C19 H19A 109.5 . . ?
C17 C19 H19B 109.5 . . ?
H19A C19 H19B 109.5 . . ?
C17 C19 H19C 109.5 . . ?
H19A C19 H19C 109.5 . . ?
H19B C19 H19C 109.5 . . ?
C17 C20 H20A 109.5 . . ?
C17 C20 H20B 109.5 . . ?
H20A C20 H20B 109.5 . . ?
C17 C20 H20C 109.5 . . ?
H20A C20 H20C 109.5 . . ?
H20B C20 H20C 109.5 . . ?
C17 C18' H18D 109.5 . . ?
C17 C18' H18E 109.5 . . ?
H18D C18' H18E 109.5 . . ?
C17 C18' H18F 109.5 . . ?
H18D C18' H18F 109.5 . . ?
H18E C18' H18F 109.5 . . ?
C17 C19' H19D 109.5 . . ?
C17 C19' H19E 109.5 . . ?
H19D C19' H19E 109.5 . . ?
C17 C19' H19F 109.5 . . ?
H19D C19' H19F 109.5 . . ?
H19E C19' H19F 109.5 . . ?
C17 C20' H20D 109.5 . . ?
C17 C20' H20E 109.5 . . ?
H20D C20' H20E 109.5 . . ?
C17 C20' H20F 109.5 . . ?
H20D C20' H20F 109.5 . . ?
H20E C20' H20F 109.5 . . ?
C26 C21 C22 118.2(5) . . ?
C26 C21 B2 132.9(4) . . ?
C22 C21 B2 108.9(4) . . ?
C23 C22 C21 120.3(5) . . ?
C23 C22 C32 129.3(5) . . ?
C21 C22 C32 110.4(4) . . ?
C24 C23 C22 119.7(5) . . ?
C24 C23 H23 120.2 . . ?
C22 C23 H23 120.2 . . ?
C23 C24 C25 122.6(5) . . ?
C23 C24 H24 118.7 . . ?
C25 C24 H24 118.7 . . ?
C24 C25 C26 118.0(5) . . ?
C24 C25 C27 119.9(5) . . ?
C26 C25 C27 122.1(5) . . ?
C21 C26 C25 121.3(5) . . ?
C21 C26 H26 119.4 . . ?
C25 C26 H26 119.4 . . ?
C28 C27 C30 111.9(6) . . ?
C28 C27 C29 108.6(6) . . ?
C30 C27 C29 103.6(7) . . ?
C28 C27 C25 111.3(5) . . ?
C30 C27 C25 112.9(5) . . ?
C29 C27 C25 108.1(5) . . ?
C27 C28 H28A 109.5 . . ?
C27 C28 H28B 109.5 . . ?
H28A C28 H28B 109.5 . . ?
C27 C28 H28C 109.5 . . ?
H28A C28 H28C 109.5 . . ?
H28B C28 H28C 109.5 . . ?
C27 C29 H29A 109.5 . . ?
C27 C29 H29B 109.5 . . ?
H29A C29 H29B 109.5 . . ?
C27 C29 H29C 109.5 . . ?
H29A C29 H29C 109.5 . . ?
H29B C29 H29C 109.5 . . ?
C27 C30 H30A 109.5 . . ?
C27 C30 H30B 109.5 . . ?
H30A C30 H30B 109.5 . . ?
C27 C30 H30C 109.5 . . ?
H30A C30 H30C 109.5 . . ?
H30B C30 H30C 109.5 . . ?
C32 C31 C36 119.6(4) . . ?
C32 C31 B2 108.7(4) . . ?
C36 C31 B2 131.8(5) . . ?
C31 C32 C33 119.9(5) . . ?
C31 C32 C22 111.6(4) . . ?
C33 C32 C22 128.4(5) . . ?
C34 C33 C32 119.3(5) . . ?
C34 C33 H33 120.4 . . ?
C32 C33 H33 120.4 . . ?
C33 C34 C35 122.9(5) . . ?
C33 C34 H34 118.6 . . ?
C35 C34 H34 118.6 . . ?
C34 C35 C36 116.9(5) . . ?
C34 C35 C37 120.8(4) . . ?
C36 C35 C37 122.2(5) . . ?
C31 C36 C35 121.3(5) . . ?
C31 C36 H36 119.3 . . ?
C35 C36 H36 119.3 . . ?
C38 C37 C40 111.9(7) . . ?
C38 C37 C35 112.5(4) . . ?
C40 C37 C35 108.6(5) . . ?
C38 C37 C39 106.5(6) . . ?
C40 C37 C39 106.7(7) . . ?
C35 C37 C39 110.5(5) . . ?
C37 C38 H38A 109.5 . . ?
C37 C38 H38B 109.5 . . ?
H38A C38 H38B 109.5 . . ?
C37 C38 H38C 109.5 . . ?
H38A C38 H38C 109.5 . . ?
H38B C38 H38C 109.5 . . ?
C37 C39 H39A 109.5 . . ?
C37 C39 H39B 109.5 . . ?
H39A C39 H39B 109.5 . . ?
C37 C39 H39C 109.5 . . ?
H39A C39 H39C 109.5 . . ?
H39B C39 H39C 109.5 . . ?
C37 C40 H40A 109.5 . . ?
C37 C40 H40B 109.5 . . ?
H40A C40 H40B 109.5 . . ?
C37 C40 H40C 109.5 . . ?
H40A C40 H40C 109.5 . . ?
H40B C40 H40C 109.5 . . ?
C46 C41 C42 118.8(4) . . ?
C46 C41 B1 126.2(4) . . ?
C42 C41 B1 115.0(4) . . ?
C43 C42 C41 117.5(4) . . ?
C43 C42 B2 128.0(4) . . ?
C41 C42 B2 114.5(4) . . ?
F43 C43 C42 120.0(4) . . ?
F43 C43 C44 116.8(4) . . ?
C42 C43 C44 123.2(4) . . ?
F44 C44 C45 119.6(4) . . ?
F44 C44 C43 121.4(4) . . ?
C45 C44 C43 119.0(4) . . ?
F45 C45 C44 119.9(4) . . ?
F45 C45 C46 120.6(4) . . ?
C44 C45 C46 119.4(4) . . ?
F46 C46 C45 117.4(4) . . ?
F46 C46 C41 120.6(4) . . ?
C45 C46 C41 122.0(4) . . ?
O51 Na1 O71 92.6(3) . . ?
O51 Na1 O61 115.8(3) . . ?
O71 Na1 O61 94.0(2) . . ?
O51 Na1 O81 99.1(3) . . ?
O71 Na1 O81 159.4(2) . . ?
O61 Na1 O81 96.2(2) . . ?
O51 Na1 O82 114.3(3) . . ?
O71 Na1 O82 88.9(2) . . ?
O61 Na1 O82 129.7(2) . . ?
O81 Na1 O82 70.80(18) . . ?
O71 Na1 O51' 107.3(4) . . ?
O61 Na1 O51' 102.7(4) . . ?
O81 Na1 O51' 88.0(4) . . ?
O82 Na1 O51' 124.3(4) . . ?
O51 Na1 C83 104.8(3) . . ?
O71 Na1 C83 113.3(2) . . ?
O61 Na1 C83 129.7(2) . . ?
O81 Na1 C83 47.26(19) . . ?
O82 Na1 C83 25.28(18) . . ?
O51' Na1 C83 107.7(4) . . ?
C52 O51 C55 98.1(13) . . ?
C52 O51 Na1 137.8(7) . . ?
C55 O51 Na1 117.2(10) . . ?
O51 C52 C53 109.0(10) . . ?
O51 C52 H52A 109.9 . . ?
C53 C52 H52A 109.9 . . ?
O51 C52 H52B 109.9 . . ?
C53 C52 H52B 109.9 . . ?
H52A C52 H52B 108.3 . . ?
C54 C53 C52 106.6(11) . . ?
C54' C53 C52' 105.5(15) . . ?
C54 C53 H53A 110.4 . . ?
C52 C53 H53A 110.4 . . ?
C54 C53 H53B 110.4 . . ?
C52 C53 H53B 110.4 . . ?
H53A C53 H53B 108.6 . . ?
C54' C53 H53C 110.6 . . ?
C52' C53 H53C 110.6 . . ?
C54' C53 H53D 110.6 . . ?
C52' C53 H53D 110.6 . . ?
H53C C53 H53D 108.8 . . ?
C53 C54 C55 103.5(12) . . ?
C53 C54 H54A 111.1 . . ?
C55 C54 H54A 111.1 . . ?
C53 C54 H54B 111.1 . . ?
C55 C54 H54B 111.1 . . ?
H54A C54 H54B 109.0 . . ?
O51 C55 C54 104.7(13) . . ?
O51 C55 H55A 110.8 . . ?
C54 C55 H55A 110.8 . . ?
O51 C55 H55B 110.8 . . ?
C54 C55 H55B 110.8 . . ?
H55A C55 H55B 108.9 . . ?
C52' O51' C55' 114.9(14) . . ?
C52' O51' Na1 138.2(19) . . ?
C55' O51' Na1 97.1(10) . . ?
O51' C52' C53 101.4(17) . . ?
O51' C52' H52C 111.5 . . ?
C53 C52' H52C 111.5 . . ?
O51' C52' H52D 111.5 . . ?
C53 C52' H52D 111.5 . . ?
H52C C52' H52D 109.3 . . ?
C53 C54' C55' 107.4(13) . . ?
C53 C54' H54C 110.2 . . ?
C55' C54' H54C 110.2 . . ?
C53 C54' H54D 110.2 . . ?
C55' C54' H54D 110.2 . . ?
H54C C54' H54D 108.5 . . ?
C54' C55' O51' 98.3(12) . . ?
C54' C55' H55C 112.1 . . ?
O51' C55' H55C 112.1 . . ?
C54' C55' H55D 112.1 . . ?
O51' C55' H55D 112.1 . . ?
H55C C55' H55D 109.7 . . ?
C65 O61 C62 107.1(7) . . ?
C65 O61 Na1 121.8(6) . . ?
C62 O61 Na1 130.4(5) . . ?
O61 C62 C63 103.6(8) . . ?
O61 C62 H62A 111.0 . . ?
C63 C62 H62A 111.0 . . ?
O61 C62 H62B 111.0 . . ?
C63 C62 H62B 111.0 . . ?
H62A C62 H62B 109.0 . . ?
C64 C63 C62 107.4(10) . . ?
C64 C63 H63A 110.2 . . ?
C62 C63 H63A 110.2 . . ?
C64 C63 H63B 110.2 . . ?
C62 C63 H63B 110.2 . . ?
H63A C63 H63B 108.5 . . ?
C63 C64 C65 107.6(10) . . ?
C63 C64 H64A 110.2 . . ?
C65 C64 H64A 110.2 . . ?
C63 C64 H64B 110.2 . . ?
C65 C64 H64B 110.2 . . ?
H64A C64 H64B 108.5 . . ?
O61 C65 C64 111.0(8) . . ?
O61 C65 H65A 109.4 . . ?
C64 C65 H65A 109.4 . . ?
O61 C65 H65B 109.4 . . ?
C64 C65 H65B 109.4 . . ?
H65A C65 H65B 108.0 . . ?
C72 O71 C75 108.5(5) . . ?
C72 O71 Na1 122.1(4) . . ?
C75 O71 Na1 120.0(4) . . ?
O71 C72 C73 108.0(6) . . ?
O71 C72 H72A 110.1 . . ?
C73 C72 H72A 110.1 . . ?
O71 C72 H72B 110.1 . . ?
C73 C72 H72B 110.1 . . ?
H72A C72 H72B 108.4 . . ?
C74 C73 C72 104.4(6) . . ?
C74 C73 H73A 110.9 . . ?
C72 C73 H73A 110.9 . . ?
C74 C73 H73B 110.9 . . ?
C72 C73 H73B 110.9 . . ?
H73A C73 H73B 108.9 . . ?
C73 C74 C75 105.9(6) . . ?
C73 C74 H74A 110.6 . . ?
C75 C74 H74A 110.6 . . ?
C73 C74 H74B 110.6 . . ?
C75 C74 H74B 110.6 . . ?
H74A C74 H74B 108.7 . . ?
O71 C75 C74 103.3(5) . . ?
O71 C75 H75A 111.1 . . ?
C74 C75 H75A 111.1 . . ?
O71 C75 H75B 111.1 . . ?
C74 C75 H75B 111.1 . . ?
H75A C75 H75B 109.1 . . ?
C82 O81 C81 115.2(6) . . ?
C82 O81 Na1 114.9(4) . . ?
C81 O81 Na1 121.8(5) . . ?
C83 O82 C84 111.9(6) . . ?
C83 O82 Na1 110.2(4) . . ?
C84 O82 Na1 122.8(5) . . ?
O81 C81 H81A 109.5 . . ?
O81 C81 H81B 109.5 . . ?
H81A C81 H81B 109.5 . . ?
O81 C81 H81C 109.5 . . ?
H81A C81 H81C 109.5 . . ?
H81B C81 H81C 109.5 . . ?
O81 C82 C83 109.7(6) . . ?
O81 C82 H82A 109.7 . . ?
C83 C82 H82A 109.7 . . ?
O81 C82 H82B 109.7 . . ?
C83 C82 H82B 109.7 . . ?
H82A C82 H82B 108.2 . . ?
C82 C83 O82 111.4(6) . . ?
C82 C83 Na1 78.7(4) . . ?
O82 C83 Na1 44.5(3) . . ?
C82 C83 H83A 109.3 . . ?
O82 C83 H83A 109.3 . . ?
Na1 C83 H83A 151.6 . . ?
C82 C83 H83B 109.3 . . ?
O82 C83 H83B 109.3 . . ?
Na1 C83 H83B 94.0 . . ?
H83A C83 H83B 108.0 . . ?
O82 C84 H84A 109.5 . . ?
O82 C84 H84B 109.5 . . ?
H84A C84 H84B 109.5 . . ?
O82 C84 H84C 109.5 . . ?
H84A C84 H84C 109.5 . . ?
H84B C84 H84C 109.5 . . ?
C92 O91 C95 112.9(7) . . ?
O91 C92 C93 106.2(7) . . ?
O91 C92 H92A 110.5 . . ?
C93 C92 H92A 110.5 . . ?
O91 C92 H92B 110.5 . . ?
C93 C92 H92B 110.5 . . ?
H92A C92 H92B 108.7 . . ?
C92 C93 C94 103.5(6) . . ?
C92 C93 H93A 111.1 . . ?
C94 C93 H93A 111.1 . . ?
C92 C93 H93B 111.1 . . ?
C94 C93 H93B 111.1 . . ?
H93A C93 H93B 109.0 . . ?
C95 C94 C93 103.8(5) . . ?
C95 C94 H94A 111.0 . . ?
C93 C94 H94A 111.0 . . ?
C95 C94 H94B 111.0 . . ?
C93 C94 H94B 111.0 . . ?
H94A C94 H94B 109.0 . . ?
O91 C95 C94 108.3(6) . . ?
O91 C95 H95A 110.0 . . ?
C94 C95 H95A 110.0 . . ?
O91 C95 H95B 110.0 . . ?
C94 C95 H95B 110.0 . . ?
H95A C95 H95B 108.4 . . ?

loop_
_geom_bond_atom_site_label_1
_geom_bond_atom_site_label_2
_geom_bond_distance
_geom_bond_site_symmetry_2
_geom_bond_publ_flag
B1 C1 1.588(7) . ?
B1 C41 1.596(7) . ?
B1 C11 1.605(7) . ?
B1 F1 1.627(6) . ?
B2 C42 1.585(7) . ?
B2 C21 1.606(8) . ?
B2 F1 1.606(6) . ?
B2 C31 1.620(7) . ?
C1 C6 1.410(6) . ?
C1 C2 1.413(6) . ?
C2 C3 1.381(7) . ?
C2 C12 1.485(6) . ?
C3 C4 1.383(7) . ?
C3 H3 0.9500 . ?
C4 C5 1.369(8) . ?
C4 H4 0.9500 . ?
C5 C6 1.406(7) . ?
C5 C7 1.532(7) . ?
C6 H6 0.9500 . ?
C7 C10 1.500(10) . ?
C7 C9 1.512(10) . ?
C7 C8 1.540(8) . ?
C8 H8A 0.9800 . ?
C8 H8B 0.9800 . ?
C8 H8C 0.9800 . ?
C9 H9A 0.9800 . ?
C9 H9B 0.9800 . ?
C9 H9C 0.9800 . ?
C10 H10A 0.9800 . ?
C10 H10B 0.9800 . ?
C10 H10C 0.9800 . ?
C11 C16 1.393(6) . ?
C11 C12 1.406(7) . ?
C12 C13 1.397(7) . ?
C13 C14 1.387(7) . ?
C13 H13 0.9500 . ?
C14 C15 1.397(7) . ?
C14 H14 0.9500 . ?
C15 C16 1.422(7) . ?
C15 C17 1.524(7) . ?
C16 H16 0.9500 . ?
C17 C18' 1.35(4) . ?
C17 C20 1.495(10) . ?
C17 C19 1.551(11) . ?
C17 C18 1.567(10) . ?
C17 C19' 1.58(3) . ?
C17 C20' 1.57(3) . ?
C18 H18A 0.9800 . ?
C18 H18B 0.9800 . ?
C18 H18C 0.9800 . ?
C19 H19A 0.9800 . ?
C19 H19B 0.9800 . ?
C19 H19C 0.9800 . ?
C20 H20A 0.9800 . ?
C20 H20B 0.9800 . ?
C20 H20C 0.9800 . ?
C18' H18D 0.9800 . ?
C18' H18E 0.9800 . ?
C18' H18F 0.9800 . ?
C19' H19D 0.9800 . ?
C19' H19E 0.9800 . ?
C19' H19F 0.9800 . ?
C20' H20D 0.9800 . ?
C20' H20E 0.9800 . ?
C20' H20F 0.9800 . ?
C21 C26 1.402(7) . ?
C21 C22 1.414(7) . ?
C22 C23 1.389(7) . ?
C22 C32 1.472(7) . ?
C23 C24 1.368(7) . ?
C23 H23 0.9500 . ?
C24 C25 1.380(7) . ?
C24 H24 0.9500 . ?
C25 C26 1.405(7) . ?
C25 C27 1.556(7) . ?
C26 H26 0.9500 . ?
C27 C28 1.486(8) . ?
C27 C30 1.502(9) . ?
C27 C29 1.531(10) . ?
C28 H28A 0.9800 . ?
C28 H28B 0.9800 . ?
C28 H28C 0.9800 . ?
C29 H29A 0.9800 . ?
C29 H29B 0.9800 . ?
C29 H29C 0.9800 . ?
C30 H30A 0.9800 . ?
C30 H30B 0.9800 . ?
C30 H30C 0.9800 . ?
C31 C32 1.393(7) . ?
C31 C36 1.398(7) . ?
C32 C33 1.416(7) . ?
C33 C34 1.366(8) . ?
C33 H33 0.9500 . ?
C34 C35 1.404(8) . ?
C34 H34 0.9500 . ?
C35 C36 1.417(6) . ?
C35 C37 1.531(7) . ?
C36 H36 0.9500 . ?
C37 C38 1.510(9) . ?
C37 C40 1.511(9) . ?
C37 C39 1.549(9) . ?
C38 H38A 0.9800 . ?
C38 H38B 0.9800 . ?
C38 H38C 0.9800 . ?
C39 H39A 0.9800 . ?
C39 H39B 0.9800 . ?
C39 H39C 0.9800 . ?
C40 H40A 0.9800 . ?
C40 H40B 0.9800 . ?
C40 H40C 0.9800 . ?
C41 C46 1.394(6) . ?
C41 C42 1.413(6) . ?
C42 C43 1.375(6) . ?
C43 F43 1.372(5) . ?
C43 C44 1.386(7) . ?
C44 F44 1.343(5) . ?
C44 C45 1.372(7) . ?
C45 F45 1.349(5) . ?
C45 C46 1.376(7) . ?
C46 F46 1.359(5) . ?
Na1 O51 2.230(8) . ?
Na1 O71 2.285(5) . ?
Na1 O61 2.312(6) . ?
Na1 O81 2.321(5) . ?
Na1 O82 2.334(5) . ?
Na1 O51' 2.598(16) . ?
Na1 C83 3.125(7) . ?
O51 C52 1.412(12) . ?
O51 C55 1.470(16) . ?
C52 C53 1.452(13) . ?
C52 H52A 0.9900 . ?
C52 H52B 0.9900 . ?
C53 C54' 1.383(16) . ?
C53 C54 1.399(15) . ?
C53 C52' 1.469(16) . ?
C53 H53A 0.9900 . ?
C53 H53B 0.9900 . ?
C53 H53C 0.9900 . ?
C53 H53D 0.9900 . ?
C54 C55 1.505(15) . ?
C54 H54A 0.9900 . ?
C54 H54B 0.9900 . ?
C55 H55A 0.9900 . ?
C55 H55B 0.9900 . ?
O51' C52' 1.36(3) . ?
O51' C55' 1.47(2) . ?
C52' H52C 0.9900 . ?
C52' H52D 0.9900 . ?
C54' C55' 1.457(14) . ?
C54' H54C 0.9900 . ?
C54' H54D 0.9900 . ?
C55' H55C 0.9900 . ?
C55' H55D 0.9900 . ?
O61 C65 1.391(10) . ?
O61 C62 1.413(10) . ?
C62 C63 1.523(14) . ?
C62 H62A 0.9900 . ?
C62 H62B 0.9900 . ?
C63 C64 1.372(14) . ?
C63 H63A 0.9900 . ?
C63 H63B 0.9900 . ?
C64 C65 1.388(12) . ?
C64 H64A 0.9900 . ?
C64 H64B 0.9900 . ?
C65 H65A 0.9900 . ?
C65 H65B 0.9900 . ?
O71 C72 1.412(7) . ?
O71 C75 1.448(8) . ?
C72 C73 1.498(9) . ?
C72 H72A 0.9900 . ?
C72 H72B 0.9900 . ?
C73 C74 1.442(10) . ?
C73 H73A 0.9900 . ?
C73 H73B 0.9900 . ?
C74 C75 1.497(8) . ?
C74 H74A 0.9900 . ?
C74 H74B 0.9900 . ?
C75 H75A 0.9900 . ?
C75 H75B 0.9900 . ?
O81 C82 1.391(8) . ?
O81 C81 1.438(9) . ?
O82 C83 1.422(7) . ?
O82 C84 1.435(8) . ?
C81 H81A 0.9800 . ?
C81 H81B 0.9800 . ?
C81 H81C 0.9800 . ?
C82 C83 1.427(10) . ?
C82 H82A 0.9900 . ?
C82 H82B 0.9900 . ?
C83 H83A 0.9900 . ?
C83 H83B 0.9900 . ?
C84 H84A 0.9800 . ?
C84 H84B 0.9800 . ?
C84 H84C 0.9800 . ?
O91 C92 1.372(14) . ?
O91 C95 1.340(12) . ?
C92 C93 1.481(9) . ?
C92 H92A 0.9900 . ?
C92 H92B 0.9900 . ?
C93 C94 1.499(8) . ?
C93 H93A 0.9900 . ?
C93 H93B 0.9900 . ?
C94 C95 1.478(8) . ?
C94 H94A 0.9900 . ?
C94 H94B 0.9900 . ?
C95 H95A 0.9900 . ?
C95 H95B 0.9900 . ?

loop_
_geom_torsion_atom_site_label_1
_geom_torsion_atom_site_label_2
_geom_torsion_atom_site_label_3
_geom_torsion_atom_site_label_4
_geom_torsion
_geom_torsion_site_symmetry_1
_geom_torsion_site_symmetry_2
_geom_torsion_site_symmetry_3
_geom_torsion_site_symmetry_4
_geom_torsion_publ_flag
C42 B2 F1 B1 0.1(4) . . . . ?
C21 B2 F1 B1 -127.7(4) . . . . ?
C31 B2 F1 B1 125.6(4) . . . . ?
C1 B1 F1 B2 126.6(4) . . . . ?
C41 B1 F1 B2 -0.5(4) . . . . ?
C11 B1 F1 B2 -126.6(4) . . . . ?
C41 B1 C1 C6 29.0(8) . . . . ?
C11 B1 C1 C6 169.2(5) . . . . ?
F1 B1 C1 C6 -80.6(6) . . . . ?
C41 B1 C1 C2 -148.6(5) . . . . ?
C11 B1 C1 C2 -8.4(5) . . . . ?
F1 B1 C1 C2 101.8(4) . . . . ?
C6 C1 C2 C3 2.6(7) . . . . ?
B1 C1 C2 C3 -179.4(5) . . . . ?
C6 C1 C2 C12 -172.6(4) . . . . ?
B1 C1 C2 C12 5.5(5) . . . . ?
C1 C2 C3 C4 -3.5(8) . . . . ?
C12 C2 C3 C4 170.6(5) . . . . ?
C2 C3 C4 C5 1.6(9) . . . . ?
C3 C4 C5 C6 1.1(8) . . . . ?
C3 C4 C5 C7 -177.4(5) . . . . ?
C2 C1 C6 C5 0.2(7) . . . . ?
B1 C1 C6 C5 -177.3(5) . . . . ?
C4 C5 C6 C1 -2.0(8) . . . . ?
C7 C5 C6 C1 176.5(5) . . . . ?
C4 C5 C7 C10 -177.4(6) . . . . ?
C6 C5 C7 C10 4.2(8) . . . . ?
C4 C5 C7 C9 -52.5(8) . . . . ?
C6 C5 C7 C9 129.1(7) . . . . ?
C4 C5 C7 C8 64.8(7) . . . . ?
C6 C5 C7 C8 -113.7(6) . . . . ?
C1 B1 C11 C16 -171.4(5) . . . . ?
C41 B1 C11 C16 -30.8(7) . . . . ?
F1 B1 C11 C16 77.8(6) . . . . ?
C1 B1 C11 C12 8.7(5) . . . . ?
C41 B1 C11 C12 149.2(4) . . . . ?
F1 B1 C11 C12 -102.2(4) . . . . ?
C16 C11 C12 C13 -2.2(7) . . . . ?
B1 C11 C12 C13 177.8(4) . . . . ?
C16 C11 C12 C2 173.9(4) . . . . ?
B1 C11 C12 C2 -6.1(5) . . . . ?
C3 C2 C12 C13 1.6(9) . . . . ?
C1 C2 C12 C13 176.2(5) . . . . ?
C3 C2 C12 C11 -174.2(5) . . . . ?
C1 C2 C12 C11 0.5(6) . . . . ?
C11 C12 C13 C14 2.0(7) . . . . ?
C2 C12 C13 C14 -173.3(5) . . . . ?
C12 C13 C14 C15 1.3(8) . . . . ?
C13 C14 C15 C16 -4.2(8) . . . . ?
C13 C14 C15 C17 178.3(5) . . . . ?
C12 C11 C16 C15 -0.9(7) . . . . ?
B1 C11 C16 C15 179.2(5) . . . . ?
C14 C15 C16 C11 4.0(7) . . . . ?
C17 C15 C16 C11 -178.6(5) . . . . ?
C14 C15 C17 C18' -129(2) . . . . ?
C16 C15 C17 C18' 53(2) . . . . ?
C14 C15 C17 C20 66.3(8) . . . . ?
C16 C15 C17 C20 -111.0(8) . . . . ?
C14 C15 C17 C19 -168.1(7) . . . . ?
C16 C15 C17 C19 14.5(8) . . . . ?
C14 C15 C17 C18 -53.8(7) . . . . ?
C16 C15 C17 C18 128.9(6) . . . . ?
C14 C15 C17 C19' 107(2) . . . . ?
C16 C15 C17 C19' -71(2) . . . . ?
C14 C15 C17 C20' 1.0(17) . . . . ?
C16 C15 C17 C20' -176.3(16) . . . . ?
C42 B2 C21 C26 -41.8(8) . . . . ?
F1 B2 C21 C26 69.1(6) . . . . ?
C31 B2 C21 C26 -179.0(5) . . . . ?
C42 B2 C21 C22 139.9(5) . . . . ?
F1 B2 C21 C22 -109.2(4) . . . . ?
C31 B2 C21 C22 2.7(5) . . . . ?
C26 C21 C22 C23 1.0(7) . . . . ?
B2 C21 C22 C23 179.6(4) . . . . ?
C26 C21 C22 C32 179.2(4) . . . . ?
B2 C21 C22 C32 -2.2(5) . . . . ?
C21 C22 C23 C24 -1.1(8) . . . . ?
C32 C22 C23 C24 -178.9(5) . . . . ?
C22 C23 C24 C25 -0.2(9) . . . . ?
C23 C24 C25 C26 1.5(9) . . . . ?
C23 C24 C25 C27 -178.6(5) . . . . ?
C22 C21 C26 C25 0.4(7) . . . . ?
B2 C21 C26 C25 -177.8(5) . . . . ?
C24 C25 C26 C21 -1.6(8) . . . . ?
C27 C25 C26 C21 178.5(5) . . . . ?
C24 C25 C27 C28 -52.1(8) . . . . ?
C26 C25 C27 C28 127.8(6) . . . . ?
C24 C25 C27 C30 -179.0(7) . . . . ?
C26 C25 C27 C30 0.9(9) . . . . ?
C24 C25 C27 C29 67.0(7) . . . . ?
C26 C25 C27 C29 -113.1(6) . . . . ?
C42 B2 C31 C32 -141.0(4) . . . . ?
C21 B2 C31 C32 -2.3(5) . . . . ?
F1 B2 C31 C32 108.5(4) . . . . ?
C42 B2 C31 C36 40.2(7) . . . . ?
C21 B2 C31 C36 178.8(5) . . . . ?
F1 B2 C31 C36 -70.4(6) . . . . ?
C36 C31 C32 C33 0.7(7) . . . . ?
B2 C31 C32 C33 -178.4(4) . . . . ?
C36 C31 C32 C22 -179.8(4) . . . . ?
B2 C31 C32 C22 1.2(5) . . . . ?
C23 C22 C32 C31 178.7(5) . . . . ?
C21 C22 C32 C31 0.7(6) . . . . ?
C23 C22 C32 C33 -1.8(9) . . . . ?
C21 C22 C32 C33 -179.8(5) . . . . ?
C31 C32 C33 C34 -0.2(8) . . . . ?
C22 C32 C33 C34 -179.7(5) . . . . ?
C32 C33 C34 C35 -1.0(9) . . . . ?
C33 C34 C35 C36 1.7(8) . . . . ?
C33 C34 C35 C37 178.8(5) . . . . ?
C32 C31 C36 C35 0.1(7) . . . . ?
B2 C31 C36 C35 178.9(5) . . . . ?
C34 C35 C36 C31 -1.2(7) . . . . ?
C37 C35 C36 C31 -178.3(5) . . . . ?
C34 C35 C37 C38 154.6(6) . . . . ?
C36 C35 C37 C38 -28.4(7) . . . . ?
C34 C35 C37 C40 -81.0(8) . . . . ?
C36 C35 C37 C40 95.9(7) . . . . ?
C34 C35 C37 C39 35.8(8) . . . . ?
C36 C35 C37 C39 -147.3(6) . . . . ?
C1 B1 C41 C46 64.8(7) . . . . ?
C11 B1 C41 C46 -67.2(6) . . . . ?
F1 B1 C41 C46 179.5(4) . . . . ?
C1 B1 C41 C42 -113.8(5) . . . . ?
C11 B1 C41 C42 114.1(5) . . . . ?
F1 B1 C41 C42 0.8(5) . . . . ?
C46 C41 C42 C43 1.3(6) . . . . ?
B1 C41 C42 C43 -179.9(4) . . . . ?
C46 C41 C42 B2 -179.7(4) . . . . ?
B1 C41 C42 B2 -0.9(5) . . . . ?
C21 B2 C42 C43 -65.6(6) . . . . ?
F1 B2 C42 C43 179.3(4) . . . . ?
C31 B2 C42 C43 63.6(6) . . . . ?
C21 B2 C42 C41 115.6(5) . . . . ?
F1 B2 C42 C41 0.5(5) . . . . ?
C31 B2 C42 C41 -115.3(5) . . . . ?
C41 C42 C43 F43 178.8(4) . . . . ?
B2 C42 C43 F43 -0.1(7) . . . . ?
C41 C42 C43 C44 -0.9(6) . . . . ?
B2 C42 C43 C44 -179.7(4) . . . . ?
F43 C43 C44 F44 0.7(6) . . . . ?
C42 C43 C44 F44 -179.7(4) . . . . ?
F43 C43 C44 C45 179.5(4) . . . . ?
C42 C43 C44 C45 -0.8(7) . . . . ?
F44 C44 C45 F45 -1.8(7) . . . . ?
C43 C44 C45 F45 179.4(4) . . . . ?
F44 C44 C45 C46 -179.1(4) . . . . ?
C43 C44 C45 C46 2.1(7) . . . . ?
F45 C45 C46 F46 1.2(6) . . . . ?
C44 C45 C46 F46 178.5(4) . . . . ?
F45 C45 C46 C41 -178.9(4) . . . . ?
C44 C45 C46 C41 -1.7(7) . . . . ?
C42 C41 C46 F46 179.8(4) . . . . ?
B1 C41 C46 F46 1.2(7) . . . . ?
C42 C41 C46 C45 -0.1(7) . . . . ?
B1 C41 C46 C45 -178.7(4) . . . . ?
C55 O51 C52 C53 -37(2) . . . . ?
Na1 O51 C52 C53 174.9(11) . . . . ?
O51 C52 C53 C54 19(2) . . . . ?
C52 C53 C54 C55 8(3) . . . . ?
C52 O51 C55 C54 41(3) . . . . ?
Na1 O51 C55 C54 -162.4(15) . . . . ?
C53 C54 C55 O51 -32(3) . . . . ?
C55' O51' C52' C53 12(4) . . . . ?
Na1 O51' C52' C53 -124(2) . . . . ?
C54' C53 C52' O51' -29(4) . . . . ?
C52' C53 C54' C55' 37(3) . . . . ?
C53 C54' C55' O51' -28(2) . . . . ?
C52' O51' C55' C54' 9(3) . . . . ?
Na1 O51' C55' C54' 161.0(14) . . . . ?
C65 O61 C62 C63 17.9(11) . . . . ?
Na1 O61 C62 C63 -152.1(8) . . . . ?
O61 C62 C63 C64 -14.4(15) . . . . ?
C62 C63 C64 C65 5.1(17) . . . . ?
C62 O61 C65 C64 -16.1(13) . . . . ?
Na1 O61 C65 C64 154.9(8) . . . . ?
C63 C64 C65 O61 6.5(16) . . . . ?
C75 O71 C72 C73 8.9(9) . . . . ?
Na1 O71 C72 C73 -137.5(5) . . . . ?
O71 C72 C73 C74 11.4(9) . . . . ?
C72 C73 C74 C75 -26.6(8) . . . . ?
C72 O71 C75 C74 -24.9(8) . . . . ?
Na1 O71 C75 C74 122.4(5) . . . . ?
C73 C74 C75 O71 32.0(8) . . . . ?
C81 O81 C82 C83 -174.9(6) . . . . ?
Na1 O81 C82 C83 35.7(7) . . . . ?
O81 C82 C83 O82 -54.3(8) . . . . ?
O81 C82 C83 Na1 -23.6(5) . . . . ?
C84 O82 C83 C82 -174.1(7) . . . . ?
Na1 O82 C83 C82 45.5(7) . . . . ?
C84 O82 C83 Na1 140.4(7) . . . . ?
C95 O91 C92 C93 16(2) . . . . ?
O91 C92 C93 C94 -22(2) . . . . ?
C92 C93 C94 C95 20.9(18) . . . . ?
C92 O91 C95 C94 -1.7(18) . . . . ?
C93 C94 C95 O91 -12.7(16) . . . . ?

loop_
_platon_squeeze_void_nr
_platon_squeeze_void_average_x
_platon_squeeze_void_average_y
_platon_squeeze_void_average_z
_platon_squeeze_void_volume
_platon_squeeze_void_count_electrons
_platon_squeeze_void_content
1 -0.000 -0.000 0.500 185 17 ' '
